data_7104713
loop_
_publ_author_name
'Arunachalam, M'
'Ghosh, Pradyut'

_publ_section_title
;
 Recognition and complexation of hydrated fluoride anion:
 F2(H2O)(6)(2-) templated formation of a dimeric capsule of a tripodal
 amide.
;
_journal_issue 36
_journal_name_full 'Chemical communications (Cambridge, England)'
_journal_page_first 5389
_journal_page_last 5391
_journal_paper_doi 10.1039/b910014h
_journal_volume 34
_journal_year 2009
_chemical_formula_sum 'C49 H66 N8 O12'
_chemical_formula_weight 959.10
_chemical_name_systematic
;
?
;
_space_group_IT_number 2
_symmetry_cell_setting triclinic
_symmetry_space_group_name_Hall '-P 1'
_symmetry_space_group_name_H-M 'P -1'
_atom_sites_solution_hydrogens geom
_atom_sites_solution_primary direct
_atom_sites_solution_secondary difmap
_audit_creation_method SHELXL-97
_cell_angle_alpha 116.614(6)
_cell_angle_beta 92.811(7)
_cell_angle_gamma 101.864(7)
_cell_formula_units_Z 2
_cell_length_a 12.922(6)
_cell_length_b 14.152(7)
_cell_length_c 15.351(7)
_cell_measurement_reflns_used 1808
_cell_measurement_temperature 100(2)
_cell_measurement_theta_max 19.04
_cell_measurement_theta_min 2.18
_cell_volume 2424(2)
_computing_cell_refinement 'BRUKER AXS SMART 3'
_computing_data_collection 'BRUKER AXS SMART 3'
_computing_data_reduction 'BRUKER AXS SAINT'
_computing_molecular_graphics 'BRUKER SHELXTL'
_computing_publication_material 'MERCURY 2.2'
_computing_structure_refinement 'SHELXL-97 (Sheldrick, 1997)'
_computing_structure_solution 'SHELXS-97 (Sheldrick, 1990)'
_diffrn_ambient_temperature 100(2)
_diffrn_detector_area_resol_mean 3
_diffrn_measured_fraction_theta_full 0.994
_diffrn_measured_fraction_theta_max 0.994
_diffrn_measurement_device_type 'BRUKER CCD AREA DETECTOR'
_diffrn_measurement_method 'OMEGA SCAN'
_diffrn_radiation_monochromator graphite
_diffrn_radiation_source 'fine-focus sealed tube'
_diffrn_radiation_type MoK\a
_diffrn_radiation_wavelength 0.71073
_diffrn_reflns_av_R_equivalents 0.0963
_diffrn_reflns_av_sigmaI/netI 0.1193
_diffrn_reflns_limit_h_max 14
_diffrn_reflns_limit_h_min -14
_diffrn_reflns_limit_k_max 16
_diffrn_reflns_limit_k_min -16
_diffrn_reflns_limit_l_max 17
_diffrn_reflns_limit_l_min -17
_diffrn_reflns_number 21099
_diffrn_reflns_theta_full 23.89
_diffrn_reflns_theta_max 23.89
_diffrn_reflns_theta_min 1.50
_exptl_absorpt_coefficient_mu 0.095
_exptl_absorpt_correction_T_max 0.9850
_exptl_absorpt_correction_T_min 0.9666
_exptl_absorpt_correction_type multi-scan
_exptl_absorpt_process_details SADABS
_exptl_crystal_colour COLORLESS
_exptl_crystal_density_diffrn 1.314
_exptl_crystal_density_method 'not measured'
_exptl_crystal_description BLOCK
_exptl_crystal_F_000 1024
_exptl_crystal_size_max 0.36
_exptl_crystal_size_mid 0.27
_exptl_crystal_size_min 0.16
_refine_diff_density_max 0.425
_refine_diff_density_min -0.381
_refine_diff_density_rms 0.078
_refine_ls_extinction_method none
_refine_ls_goodness_of_fit_ref 0.965
_refine_ls_hydrogen_treatment mixed
_refine_ls_matrix_type full
_refine_ls_number_parameters 641
_refine_ls_number_reflns 7484
_refine_ls_number_restraints 0
_refine_ls_restrained_S_all 0.965
_refine_ls_R_factor_all 0.1287
_refine_ls_R_factor_gt 0.0732
_refine_ls_shift/su_max 0.000
_refine_ls_shift/su_mean 0.000
_refine_ls_structure_factor_coef Fsqd
_refine_ls_weighting_details 'calc w=1/[\s^2^(Fo^2^)+(0.1108P)^2^+0.0000P] where P=(Fo^2^+2Fc^2^)/3'
_refine_ls_weighting_scheme calc
_refine_ls_wR_factor_gt 0.1747
_refine_ls_wR_factor_ref 0.2086
_reflns_number_gt 4320
_reflns_number_total 7484
_reflns_threshold_expression >2sigma(I)
_cod_data_source_file b910014h.txt
_cod_data_source_block nis31_0m
_cod_depositor_comments
;
The following automatic conversions were performed:
'_symmetry_cell_setting' value 'TRICLINIC' changed to 'triclinic'
according to '/home/saulius/struct/CIF-dictionaries/cif_core.dic'
dictionary named 'cif_core.dic' version 2.4.1 from
2010-06-29.

'_exptl_absorpt_correction_type' value 'MULTI-SCAN' changed
to 'multi-scan' according to
'/home/saulius/struct/CIF-dictionaries/cif_core.dic' dictionary named
'cif_core.dic' version 2.4.1 from 2010-06-29.

Automatic conversion script
Id: cif_fix_enum 1527 2010-12-29 10:47:43Z saulius 
;
_cod_original_sg_symbol_H-M P-1
_cod_database_code 7104713

loop_
_symmetry_equiv_pos_as_xyz
'x, y, z'
'-x, -y, -z'

loop_
_atom_site_label
_atom_site_type_symbol
_atom_site_fract_x
_atom_site_fract_y
_atom_site_fract_z
_atom_site_U_iso_or_equiv
_atom_site_adp_type
_atom_site_occupancy
_atom_site_symmetry_multiplicity
_atom_site_calc_flag
_atom_site_refinement_flags
_atom_site_disorder_assembly
_atom_site_disorder_group
N1 N 0.0233(3) 0.2572(3) 0.3596(3) 0.0303(9) Uani 1 1 d . . .
O2 O -0.0101(3) 0.3149(2) 0.3285(2) 0.0382(8) Uani 1 1 d . . .
O3 O 0.1217(2) 0.2831(2) 0.3944(2) 0.0337(8) Uani 1 1 d . . .
O4 O -0.0383(2) 0.1757(2) 0.3575(2) 0.0341(8) Uani 1 1 d . . .
C5 C 0.2768(3) 0.1276(4) 0.2314(3) 0.0352(12) Uani 1 1 d . . .
H5B H 0.3319 0.1353 0.1936 0.053 Uiso 1 1 calc R . .
H5C H 0.2709 0.0610 0.2356 0.053 Uiso 1 1 calc R . .
H5A H 0.2947 0.1885 0.2967 0.053 Uiso 1 1 calc R . .
C6 C 0.1706(3) 0.1242(3) 0.1816(3) 0.0236(10) Uani 1 1 d . . .
C7 C 0.0784(3) 0.0431(3) 0.1654(3) 0.0217(10) Uani 1 1 d . . .
C8 C 0.0866(4) -0.0418(3) 0.1967(3) 0.0263(10) Uani 1 1 d . . .
H8A H 0.0268 -0.1055 0.1612 0.032 Uiso 1 1 calc R . .
H8B H 0.1523 -0.0642 0.1809 0.032 Uiso 1 1 calc R . .
N9 N 0.0861(3) 0.0025(3) 0.3034(2) 0.0258(9) Uani 1 1 d . . .
H9 H 0.039(4) 0.049(4) 0.329(3) 0.046(14) Uiso 1 1 d . . .
C10 C 0.1458(3) -0.0242(3) 0.3585(3) 0.0226(10) Uani 1 1 d . . .
O11 O 0.2024(2) -0.0877(2) 0.3245(2) 0.0317(8) Uani 1 1 d . . .
C12 C 0.1417(3) 0.0299(4) 0.4680(3) 0.0263(10) Uani 1 1 d . . .
C13 C 0.1167(3) 0.1294(3) 0.5160(3) 0.0274(10) Uani 1 1 d . . .
H13 H 0.0981 0.1630 0.4798 0.033 Uiso 1 1 calc R . .
C14 C 0.1191(4) 0.1797(4) 0.6173(3) 0.0318(11) Uani 1 1 d . . .
H14 H 0.1023 0.2468 0.6483 0.038 Uiso 1 1 calc R . .
C15 C 0.1462(4) 0.1316(4) 0.6723(3) 0.0333(11) Uani 1 1 d . . .
H15 H 0.1477 0.1661 0.7403 0.040 Uiso 1 1 calc R . .
C16 C 0.1711(3) 0.0320(4) 0.6270(3) 0.0313(11) Uani 1 1 d . . .
H16 H 0.1893 -0.0013 0.6636 0.038 Uiso 1 1 calc R . .
C17 C 0.1683(3) -0.0171(4) 0.5255(3) 0.0289(11) Uani 1 1 d . . .
N18 N 0.1934(4) -0.1237(3) 0.4827(3) 0.0351(10) Uani 1 1 d . . .
O19 O 0.2832(3) -0.1271(3) 0.5068(3) 0.0510(10) Uani 1 1 d . . .
O20 O 0.1211(3) -0.2041(3) 0.4288(3) 0.0450(9) Uani 1 1 d . . .
C21 C -0.0217(3) 0.0460(3) 0.1276(3) 0.0242(10) Uani 1 1 d . . .
C22 C -0.1218(3) -0.0343(4) 0.1193(3) 0.0306(11) Uani 1 1 d . . .
H22C H -0.1516 -0.0812 0.0509 0.046 Uiso 1 1 calc R . .
H22A H -0.1727 0.0041 0.1526 0.046 Uiso 1 1 calc R . .
H22B H -0.1054 -0.0776 0.1490 0.046 Uiso 1 1 calc R . .
C23 C -0.0264(3) 0.1305(3) 0.1045(3) 0.0254(10) Uani 1 1 d . . .
C24 C -0.1343(3) 0.1390(4) 0.0679(3) 0.0307(11) Uani 1 1 d . . .
H24A H -0.1289 0.1527 0.0116 0.037 Uiso 1 1 calc R . .
H24B H -0.1879 0.0708 0.0473 0.037 Uiso 1 1 calc R . .
N25 N -0.1661(3) 0.2284(3) 0.1477(3) 0.0269(9) Uani 1 1 d . . .
H25 H -0.134(3) 0.248(3) 0.203(3) 0.014(11) Uiso 1 1 d . . .
C26 C -0.2288(3) 0.2835(3) 0.1291(3) 0.0251(10) Uani 1 1 d . . .
O27 O -0.2707(3) 0.2567(3) 0.0445(2) 0.0392(9) Uani 1 1 d . . .
C28 C -0.2441(3) 0.3827(3) 0.2154(3) 0.0225(10) Uani 1 1 d . . .
C29 C -0.1608(4) 0.4555(3) 0.2920(3) 0.0282(11) Uani 1 1 d . . .
H29 H -0.0938 0.4408 0.2918 0.034 Uiso 1 1 calc R . .
C30 C -0.1758(4) 0.5479(4) 0.3674(3) 0.0324(11) Uani 1 1 d . . .
H30 H -0.1190 0.5951 0.4180 0.039 Uiso 1 1 calc R . .
C31 C -0.2741(4) 0.5728(4) 0.3701(3) 0.0340(11) Uani 1 1 d . . .
H31 H -0.2836 0.6354 0.4227 0.041 Uiso 1 1 calc R . .
C32 C -0.3585(3) 0.5038(3) 0.2939(3) 0.0286(11) Uani 1 1 d . . .
H32 H -0.4245 0.5203 0.2930 0.034 Uiso 1 1 calc R . .
C33 C -0.3417(3) 0.4103(3) 0.2198(3) 0.0253(10) Uani 1 1 d . . .
N34 N -0.4366(3) 0.3345(3) 0.1462(3) 0.0290(9) Uani 1 1 d . . .
O35 O -0.4854(2) 0.3705(3) 0.1028(2) 0.0375(8) Uani 1 1 d . . .
O36 O -0.4655(3) 0.2419(3) 0.1364(2) 0.0453(9) Uani 1 1 d . . .
C37 C 0.0649(3) 0.2103(3) 0.1189(3) 0.0244(10) Uani 1 1 d . . .
C38 C 0.0598(4) 0.3058(4) 0.1003(3) 0.0366(12) Uani 1 1 d . . .
H38A H -0.0102 0.2927 0.0664 0.055 Uiso 1 1 calc R . .
H38B H 0.1125 0.3137 0.0605 0.055 Uiso 1 1 calc R . .
H38C H 0.0737 0.3715 0.1622 0.055 Uiso 1 1 calc R . .
C39 C 0.1645(3) 0.2094(3) 0.1610(3) 0.0255(10) Uani 1 1 d . . .
C40 C 0.2595(4) 0.3030(4) 0.1909(3) 0.0323(11) Uani 1 1 d . . .
H40A H 0.3238 0.2769 0.1807 0.039 Uiso 1 1 calc R . .
H40B H 0.2532 0.3389 0.1505 0.039 Uiso 1 1 calc R . .
N41 N 0.2672(3) 0.3809(3) 0.2949(3) 0.0293(9) Uani 1 1 d . . .
H41 H 0.223(4) 0.361(4) 0.326(4) 0.055(17) Uiso 1 1 d . . .
C42 C 0.3284(3) 0.4816(4) 0.3307(3) 0.0270(10) Uani 1 1 d . . .
O43 O 0.3906(2) 0.5100(2) 0.2844(2) 0.0350(8) Uani 1 1 d . . .
C44 C 0.3289(4) 0.5616(4) 0.4374(3) 0.0322(11) Uani 1 1 d . . .
C45 C 0.4280(4) 0.6003(4) 0.5028(4) 0.0395(12) Uani 1 1 d . . .
H45 H 0.4869 0.5742 0.4798 0.047 Uiso 1 1 calc R . .
C46 C 0.4359(4) 0.6759(4) 0.5992(4) 0.0473(14) Uani 1 1 d . . .
H46 H 0.5005 0.7011 0.6416 0.057 Uiso 1 1 calc R . .
C47 C 0.3484(4) 0.7155(4) 0.6348(4) 0.0400(12) Uani 1 1 d . . .
H47 H 0.3557 0.7669 0.7007 0.048 Uiso 1 1 calc R . .
C48 C 0.2513(4) 0.6802(4) 0.5742(3) 0.0391(12) Uani 1 1 d . . .
H48 H 0.1925 0.7062 0.5976 0.047 Uiso 1 1 calc R . .
C49 C 0.2457(4) 0.6029(4) 0.4755(3) 0.0354(12) Uani 1 1 d . . .
N50 N 0.1441(3) 0.5714(3) 0.4133(3) 0.0359(10) Uani 1 1 d . . .
O51 O 0.0622(3) 0.5786(3) 0.4506(3) 0.0511(10) Uani 1 1 d . . .
O52 O 0.1444(3) 0.5412(3) 0.3233(2) 0.0434(9) Uani 1 1 d . . .
N53 N 0.3640(2) 0.7120(3) 0.1764(2) 0.0208(8) Uani 1 1 d . . .
C54 C 0.3782(3) 0.8204(3) 0.1754(3) 0.0234(10) Uani 1 1 d . . .
H54B H 0.3703 0.8747 0.2399 0.028 Uiso 1 1 calc R . .
H54A H 0.3209 0.8133 0.1278 0.028 Uiso 1 1 calc R . .
C55 C 0.4845(3) 0.8625(3) 0.1505(3) 0.0263(10) Uani 1 1 d . . .
H55B H 0.5421 0.8787 0.2021 0.032 Uiso 1 1 calc R . .
H55A H 0.4967 0.8062 0.0891 0.032 Uiso 1 1 calc R . .
C56 C 0.4861(3) 0.9642(3) 0.1405(3) 0.0315(11) Uani 1 1 d . . .
H56A H 0.4261 0.9489 0.0914 0.038 Uiso 1 1 calc R . .
H56B H 0.4775 1.0216 0.2030 0.038 Uiso 1 1 calc R . .
C57 C 0.5890(4) 1.0038(4) 0.1105(4) 0.0424(13) Uani 1 1 d . . .
H57B H 0.6482 1.0230 0.1608 0.064 Uiso 1 1 calc R . .
H57C H 0.5859 1.0667 0.1025 0.064 Uiso 1 1 calc R . .
H57A H 0.5984 0.9468 0.0493 0.064 Uiso 1 1 calc R . .
C58 C 0.4552(3) 0.7165(3) 0.2468(3) 0.0224(10) Uani 1 1 d . . .
H58A H 0.4420 0.6465 0.2468 0.027 Uiso 1 1 calc R . .
H58B H 0.5214 0.7262 0.2210 0.027 Uiso 1 1 calc R . .
C59 C 0.4709(3) 0.8048(3) 0.3517(3) 0.0279(10) Uani 1 1 d . . .
H59A H 0.4044 0.7984 0.3777 0.033 Uiso 1 1 calc R . .
H59B H 0.4901 0.8757 0.3536 0.033 Uiso 1 1 calc R . .
C60 C 0.5584(3) 0.7962(4) 0.4154(3) 0.0284(11) Uani 1 1 d . . .
H60B H 0.6254 0.8063 0.3910 0.034 Uiso 1 1 calc R . .
H60A H 0.5410 0.7234 0.4096 0.034 Uiso 1 1 calc R . .
C61 C 0.5732(4) 0.8797(4) 0.5237(3) 0.0396(12) Uani 1 1 d . . .
H61B H 0.5967 0.9520 0.5306 0.059 Uiso 1 1 calc R . .
H61C H 0.6260 0.8676 0.5611 0.059 Uiso 1 1 calc R . .
H61A H 0.5064 0.8722 0.5477 0.059 Uiso 1 1 calc R . .
C62 C 0.3659(3) 0.6235(3) 0.0730(3) 0.0233(10) Uani 1 1 d . . .
H62A H 0.3197 0.6314 0.0262 0.028 Uiso 1 1 calc R . .
H62B H 0.4382 0.6366 0.0586 0.028 Uiso 1 1 calc R . .
C63 C 0.3318(3) 0.5073(3) 0.0551(3) 0.0253(10) Uani 1 1 d . . .
H63A H 0.2580 0.4909 0.0647 0.030 Uiso 1 1 calc R . .
H63B H 0.3760 0.4979 0.1021 0.030 Uiso 1 1 calc R . .
C64 C 0.3428(3) 0.4289(3) -0.0498(3) 0.0272(10) Uani 1 1 d . . .
H64A H 0.3010 0.4411 -0.0963 0.033 Uiso 1 1 calc R . .
H64B H 0.4172 0.4443 -0.0583 0.033 Uiso 1 1 calc R . .
C65 C 0.3052(4) 0.3103(4) -0.0726(3) 0.0336(11) Uani 1 1 d . . .
H65A H 0.3472 0.2976 -0.0275 0.050 Uiso 1 1 calc R . .
H65C H 0.3136 0.2640 -0.1390 0.050 Uiso 1 1 calc R . .
H65B H 0.2311 0.2943 -0.0658 0.050 Uiso 1 1 calc R . .
C66 C 0.2591(3) 0.6858(3) 0.2102(3) 0.0236(10) Uani 1 1 d . . .
H66A H 0.2600 0.7449 0.2751 0.028 Uiso 1 1 calc R . .
H66B H 0.2541 0.6201 0.2169 0.028 Uiso 1 1 calc R . .
C67 C 0.1586(3) 0.6687(3) 0.1421(3) 0.0252(10) Uani 1 1 d . . .
H67A H 0.1563 0.7373 0.1431 0.030 Uiso 1 1 calc R . .
H67B H 0.1608 0.6164 0.0749 0.030 Uiso 1 1 calc R . .
C68 C 0.0596(3) 0.6272(4) 0.1758(3) 0.0309(11) Uani 1 1 d . . .
H68A H 0.0631 0.6746 0.2457 0.037 Uiso 1 1 calc R . .
H68B H 0.0583 0.5546 0.1670 0.037 Uiso 1 1 calc R . .
C69 C -0.0427(3) 0.6224(4) 0.1202(3) 0.0367(12) Uani 1 1 d . . .
H69A H -0.0447 0.6949 0.1332 0.055 Uiso 1 1 calc R . .
H69C H -0.1031 0.5912 0.1414 0.055 Uiso 1 1 calc R . .
H69B H -0.0453 0.5780 0.0507 0.055 Uiso 1 1 calc R . .

loop_
_atom_site_aniso_label
_atom_site_aniso_U_11
_atom_site_aniso_U_22
_atom_site_aniso_U_33
_atom_site_aniso_U_23
_atom_site_aniso_U_13
_atom_site_aniso_U_12
N1 0.039(3) 0.037(2) 0.017(2) 0.0118(19) 0.0052(18) 0.015(2)
O2 0.058(2) 0.0388(19) 0.0305(19) 0.0223(16) 0.0058(16) 0.0234(17)
O3 0.035(2) 0.043(2) 0.0267(18) 0.0190(16) 0.0028(15) 0.0119(16)
O4 0.0380(19) 0.0350(19) 0.0301(19) 0.0183(16) 0.0079(15) 0.0032(16)
C5 0.033(3) 0.045(3) 0.032(3) 0.020(2) 0.003(2) 0.014(2)
C6 0.027(2) 0.033(3) 0.012(2) 0.010(2) 0.0060(18) 0.012(2)
C7 0.028(2) 0.026(2) 0.014(2) 0.0102(19) 0.0049(19) 0.011(2)
C8 0.035(3) 0.029(3) 0.016(2) 0.011(2) 0.001(2) 0.011(2)
N9 0.030(2) 0.037(2) 0.017(2) 0.0155(18) 0.0027(17) 0.0140(18)
C10 0.028(2) 0.027(2) 0.014(2) 0.011(2) 0.0026(19) 0.006(2)
O11 0.0431(19) 0.0386(19) 0.0203(17) 0.0137(15) 0.0066(14) 0.0241(16)
C12 0.022(2) 0.037(3) 0.022(2) 0.016(2) 0.0030(19) 0.006(2)
C13 0.032(3) 0.033(3) 0.018(2) 0.014(2) 0.002(2) 0.007(2)
C14 0.037(3) 0.034(3) 0.026(3) 0.015(2) 0.006(2) 0.010(2)
C15 0.037(3) 0.041(3) 0.019(2) 0.013(2) 0.003(2) 0.007(2)
C16 0.032(3) 0.045(3) 0.024(3) 0.023(2) 0.001(2) 0.006(2)
C17 0.030(3) 0.037(3) 0.025(3) 0.017(2) 0.005(2) 0.013(2)
N18 0.046(3) 0.042(3) 0.030(2) 0.025(2) 0.013(2) 0.017(2)
O19 0.051(2) 0.077(3) 0.053(2) 0.044(2) 0.0151(19) 0.040(2)
O20 0.061(2) 0.039(2) 0.039(2) 0.0202(18) 0.0094(19) 0.0144(19)
C21 0.031(3) 0.029(2) 0.015(2) 0.010(2) 0.0038(19) 0.011(2)
C22 0.032(3) 0.040(3) 0.027(3) 0.022(2) 0.002(2) 0.008(2)
C23 0.034(3) 0.035(3) 0.011(2) 0.011(2) 0.0050(19) 0.015(2)
C24 0.039(3) 0.035(3) 0.023(3) 0.013(2) 0.003(2) 0.021(2)
N25 0.035(2) 0.036(2) 0.016(2) 0.0152(19) 0.0034(18) 0.0170(18)
C26 0.021(2) 0.030(3) 0.030(3) 0.018(2) 0.007(2) 0.009(2)
O27 0.053(2) 0.055(2) 0.0126(17) 0.0126(16) -0.0053(15) 0.0282(17)
C28 0.028(2) 0.029(2) 0.016(2) 0.014(2) 0.0017(19) 0.010(2)
C29 0.032(3) 0.034(3) 0.028(3) 0.020(2) 0.003(2) 0.015(2)
C30 0.035(3) 0.031(3) 0.026(3) 0.009(2) -0.002(2) 0.011(2)
C31 0.036(3) 0.037(3) 0.030(3) 0.014(2) 0.007(2) 0.013(2)
C32 0.028(3) 0.033(3) 0.031(3) 0.019(2) 0.005(2) 0.013(2)
C33 0.030(3) 0.034(3) 0.018(2) 0.016(2) 0.0008(19) 0.011(2)
N34 0.027(2) 0.040(3) 0.022(2) 0.0163(19) 0.0025(17) 0.0093(19)
O35 0.0324(18) 0.061(2) 0.0278(18) 0.0245(17) 0.0018(15) 0.0220(17)
O36 0.048(2) 0.038(2) 0.041(2) 0.0167(18) -0.0110(17) 0.0016(17)
C37 0.035(3) 0.028(2) 0.016(2) 0.012(2) 0.010(2) 0.013(2)
C38 0.050(3) 0.040(3) 0.028(3) 0.020(2) 0.010(2) 0.017(2)
C39 0.029(3) 0.033(3) 0.017(2) 0.013(2) 0.0088(19) 0.010(2)
C40 0.036(3) 0.043(3) 0.024(3) 0.021(2) 0.012(2) 0.009(2)
N41 0.031(2) 0.035(2) 0.024(2) 0.017(2) 0.0045(18) 0.0037(19)
C42 0.024(2) 0.035(3) 0.031(3) 0.023(2) 0.001(2) 0.006(2)
O43 0.0316(18) 0.044(2) 0.0340(19) 0.0245(17) 0.0067(15) 0.0037(15)
C44 0.040(3) 0.035(3) 0.028(3) 0.023(2) 0.001(2) 0.003(2)
C45 0.046(3) 0.041(3) 0.034(3) 0.026(3) -0.002(2) -0.001(2)
C46 0.045(3) 0.057(4) 0.039(3) 0.032(3) -0.016(3) -0.008(3)
C47 0.050(3) 0.046(3) 0.026(3) 0.020(2) 0.004(3) 0.008(3)
C48 0.053(3) 0.046(3) 0.023(3) 0.023(2) 0.003(2) 0.002(3)
C49 0.038(3) 0.048(3) 0.026(3) 0.025(2) 0.000(2) 0.005(2)
N50 0.041(3) 0.046(3) 0.022(2) 0.016(2) 0.004(2) 0.011(2)
O51 0.038(2) 0.072(3) 0.043(2) 0.025(2) 0.0105(18) 0.0170(19)
O52 0.054(2) 0.048(2) 0.031(2) 0.0209(17) -0.0009(17) 0.0141(17)
N53 0.0191(19) 0.028(2) 0.0153(19) 0.0104(16) -0.0001(15) 0.0058(15)
C54 0.030(2) 0.023(2) 0.017(2) 0.009(2) -0.0002(19) 0.0076(19)
C55 0.028(2) 0.030(3) 0.023(2) 0.014(2) 0.003(2) 0.009(2)
C56 0.031(3) 0.030(3) 0.035(3) 0.018(2) 0.000(2) 0.007(2)
C57 0.041(3) 0.043(3) 0.051(3) 0.029(3) 0.011(3) 0.009(2)
C58 0.022(2) 0.030(2) 0.019(2) 0.014(2) 0.0014(18) 0.0086(19)
C59 0.030(3) 0.033(3) 0.018(2) 0.011(2) -0.0002(19) 0.008(2)
C60 0.027(2) 0.040(3) 0.023(2) 0.019(2) 0.000(2) 0.006(2)
C61 0.037(3) 0.050(3) 0.025(3) 0.016(2) -0.006(2) 0.004(2)
C62 0.026(2) 0.034(3) 0.009(2) 0.009(2) 0.0021(18) 0.011(2)
C63 0.027(2) 0.031(3) 0.021(2) 0.013(2) 0.0019(19) 0.010(2)
C64 0.026(2) 0.033(3) 0.021(2) 0.011(2) 0.0008(19) 0.009(2)
C65 0.031(3) 0.039(3) 0.026(3) 0.011(2) -0.001(2) 0.011(2)
C66 0.024(2) 0.034(3) 0.014(2) 0.012(2) -0.0002(18) 0.009(2)
C67 0.021(2) 0.031(3) 0.021(2) 0.012(2) -0.0025(19) 0.005(2)
C68 0.023(2) 0.049(3) 0.022(2) 0.019(2) -0.0016(19) 0.007(2)
C69 0.028(3) 0.049(3) 0.033(3) 0.020(2) 0.000(2) 0.007(2)

loop_
_atom_type_symbol
_atom_type_description
_atom_type_scat_dispersion_real
_atom_type_scat_dispersion_imag
_atom_type_scat_source
C C 0.0033 0.0016 'International Tables Vol C Tables 4.2.6.8 and 6.1.1.4'
H H 0.0000 0.0000 'International Tables Vol C Tables 4.2.6.8 and 6.1.1.4'
N N 0.0061 0.0033 'International Tables Vol C Tables 4.2.6.8 and 6.1.1.4'
O O 0.0106 0.0060 'International Tables Vol C Tables 4.2.6.8 and 6.1.1.4'

loop_
_geom_angle_atom_site_label_1
_geom_angle_atom_site_label_2
_geom_angle_atom_site_label_3
_geom_angle
_geom_angle_site_symmetry_1
_geom_angle_site_symmetry_3
_geom_angle_publ_flag
O4 N1 O2 121.3(4) 1 1 ?
O4 N1 O2 121.3(4) . 1 ?
O4 N1 O2 121.3(4) 1 . ?
O4 N1 O2 121.3(4) . . ?
O4 N1 O3 119.9(4) 1 1 ?
O4 N1 O3 119.9(4) . 1 ?
O2 N1 O3 118.8(4) 1 1 ?
O2 N1 O3 118.8(4) . 1 ?
O4 N1 O3 119.9(4) 1 . ?
O4 N1 O3 119.9(4) . . ?
O2 N1 O3 118.8(4) 1 . ?
O2 N1 O3 118.8(4) . . ?
C6 C5 H5B 109.5 . . ?
C6 C5 H5C 109.5 . . ?
H5B C5 H5C 109.5 . . ?
C6 C5 H5A 109.5 . . ?
H5B C5 H5A 109.5 . . ?
H5C C5 H5A 109.5 . . ?
C39 C6 C7 120.3(4) . . ?
C39 C6 C5 118.7(4) . . ?
C7 C6 C5 120.7(4) . . ?
C6 C7 C21 120.5(4) . . ?
C6 C7 C8 118.7(4) . . ?
C21 C7 C8 120.6(4) . . ?
N9 C8 C7 110.1(3) . . ?
N9 C8 H8A 109.6 . . ?
C7 C8 H8A 109.6 . . ?
N9 C8 H8B 109.6 . . ?
C7 C8 H8B 109.6 . . ?
H8A C8 H8B 108.2 . . ?
C10 N9 C8 121.2(4) . . ?
C10 N9 H9 124(3) . . ?
C8 N9 H9 115(3) . . ?
O11 C10 N9 123.4(4) . . ?
O11 C10 C12 120.3(4) . . ?
N9 C10 C12 116.3(4) . . ?
C13 C12 C17 117.1(4) . . ?
C13 C12 C10 122.3(4) . . ?
C17 C12 C10 120.6(4) . . ?
C12 C13 C14 121.0(4) . . ?
C12 C13 H13 119.5 . . ?
C14 C13 H13 119.5 . . ?
C15 C14 C13 120.6(4) . . ?
C15 C14 H14 119.7 . . ?
C13 C14 H14 119.7 . . ?
C14 C15 C16 120.1(4) . . ?
C14 C15 H15 119.9 . . ?
C16 C15 H15 119.9 . . ?
C15 C16 C17 118.4(4) . . ?
C15 C16 H16 120.8 . . ?
C17 C16 H16 120.8 . . ?
C16 C17 C12 122.7(4) . . ?
C16 C17 N18 115.2(4) . . ?
C12 C17 N18 122.1(4) . . ?
O19 N18 O20 124.2(4) . . ?
O19 N18 C17 118.0(4) . . ?
O20 N18 C17 117.7(4) . . ?
C23 C21 C7 118.7(4) . . ?
C23 C21 C22 120.6(4) . . ?
C7 C21 C22 120.6(4) . . ?
C21 C22 H22C 109.5 . . ?
C21 C22 H22A 109.5 . . ?
H22C C22 H22A 109.5 . . ?
C21 C22 H22B 109.5 . . ?
H22C C22 H22B 109.5 . . ?
H22A C22 H22B 109.5 . . ?
C37 C23 C21 121.1(4) . . ?
C37 C23 C24 118.9(4) . . ?
C21 C23 C24 119.9(4) . . ?
N25 C24 C23 109.2(3) . . ?
N25 C24 H24A 109.8 . . ?
C23 C24 H24A 109.8 . . ?
N25 C24 H24B 109.8 . . ?
C23 C24 H24B 109.8 . . ?
H24A C24 H24B 108.3 . . ?
C26 N25 C24 121.6(4) . . ?
C26 N25 H25 123(3) . . ?
C24 N25 H25 114(3) . . ?
O27 C26 N25 122.3(4) . . ?
O27 C26 C28 120.6(4) . . ?
N25 C26 C28 117.0(4) . . ?
C33 C28 C29 116.5(4) . . ?
C33 C28 C26 121.1(4) . . ?
C29 C28 C26 122.3(4) . . ?
C30 C29 C28 121.0(4) . . ?
C30 C29 H29 119.5 . . ?
C28 C29 H29 119.5 . . ?
C29 C30 C31 121.2(4) . . ?
C29 C30 H30 119.4 . . ?
C31 C30 H30 119.4 . . ?
C30 C31 C32 119.6(4) . . ?
C30 C31 H31 120.2 . . ?
C32 C31 H31 120.2 . . ?
C33 C32 C31 118.0(4) . . ?
C33 C32 H32 121.0 . . ?
C31 C32 H32 121.0 . . ?
C32 C33 C28 123.7(4) . . ?
C32 C33 N34 115.8(4) . . ?
C28 C33 N34 120.3(4) . . ?
O36 N34 O35 124.0(4) . . ?
O36 N34 C33 118.4(4) . . ?
O35 N34 C33 117.4(4) . . ?
C23 C37 C39 119.8(4) . . ?
C23 C37 C38 121.6(4) . . ?
C39 C37 C38 118.3(4) . . ?
C37 C38 H38A 109.5 . . ?
C37 C38 H38B 109.5 . . ?
H38A C38 H38B 109.5 . . ?
C37 C38 H38C 109.5 . . ?
H38A C38 H38C 109.5 . . ?
H38B C38 H38C 109.5 . . ?
C6 C39 C37 119.5(4) . . ?
C6 C39 C40 120.0(4) . . ?
C37 C39 C40 120.4(4) . . ?
N41 C40 C39 109.9(4) . . ?
N41 C40 H40A 109.7 . . ?
C39 C40 H40A 109.7 . . ?
N41 C40 H40B 109.7 . . ?
C39 C40 H40B 109.7 . . ?
H40A C40 H40B 108.2 . . ?
C42 N41 C40 119.9(4) . . ?
C42 N41 H41 124(4) . . ?
C40 N41 H41 116(4) . . ?
O43 C42 N41 122.9(4) 1 . ?
O43 C42 N41 122.9(4) . . ?
O43 C42 C44 118.7(4) 1 . ?
O43 C42 C44 118.7(4) . . ?
N41 C42 C44 118.1(4) . . ?
C49 C44 C45 117.3(4) . . ?
C49 C44 C42 126.3(4) . . ?
C45 C44 C42 116.3(4) . . ?
C46 C45 C44 119.7(5) . . ?
C46 C45 H45 120.2 . . ?
C44 C45 H45 120.2 . . ?
C45 C46 C47 120.9(5) . . ?
C45 C46 H46 119.6 . . ?
C47 C46 H46 119.6 . . ?
C48 C47 C46 121.3(5) . . ?
C48 C47 H47 119.4 . . ?
C46 C47 H47 119.4 . . ?
C47 C48 C49 116.6(5) . . ?
C47 C48 H48 121.7 . . ?
C49 C48 H48 121.7 . . ?
C44 C49 C48 124.3(4) . . ?
C44 C49 N50 120.7(4) . . ?
C48 C49 N50 114.9(4) . . ?
O51 N50 O52 122.8(4) . . ?
O51 N50 C49 119.4(4) . . ?
O52 N50 C49 117.8(4) . . ?
C66 N53 C54 109.1(3) . . ?
C66 N53 C62 110.8(3) . . ?
C54 N53 C62 109.2(3) . . ?
C66 N53 C58 108.8(3) . . ?
C54 N53 C58 111.0(3) . . ?
C62 N53 C58 108.0(3) . . ?
N53 C54 C55 115.3(3) . . ?
N53 C54 H54B 108.4 . . ?
C55 C54 H54B 108.4 . . ?
N53 C54 H54A 108.4 . . ?
C55 C54 H54A 108.4 . . ?
H54B C54 H54A 107.5 . . ?
C56 C55 C54 111.2(3) . . ?
C56 C55 H55B 109.4 . . ?
C54 C55 H55B 109.4 . . ?
C56 C55 H55A 109.4 . . ?
C54 C55 H55A 109.4 . . ?
H55B C55 H55A 108.0 . . ?
C57 C56 C55 111.9(4) . . ?
C57 C56 H56A 109.2 . . ?
C55 C56 H56A 109.2 . . ?
C57 C56 H56B 109.2 . . ?
C55 C56 H56B 109.2 . . ?
H56A C56 H56B 107.9 . . ?
C56 C57 H57B 109.5 . . ?
C56 C57 H57C 109.5 . . ?
H57B C57 H57C 109.5 . . ?
C56 C57 H57A 109.5 . . ?
H57B C57 H57A 109.5 . . ?
H57C C57 H57A 109.5 . . ?
C59 C58 N53 115.8(3) . . ?
C59 C58 H58A 108.3 . . ?
N53 C58 H58A 108.3 . . ?
C59 C58 H58B 108.3 . . ?
N53 C58 H58B 108.3 . . ?
H58A C58 H58B 107.4 . . ?
C58 C59 C60 110.8(3) . . ?
C58 C59 H59A 109.5 . . ?
C60 C59 H59A 109.5 . . ?
C58 C59 H59B 109.5 . . ?
C60 C59 H59B 109.5 . . ?
H59A C59 H59B 108.1 . . ?
C59 C60 C61 113.0(4) . . ?
C59 C60 H60B 109.0 . . ?
C61 C60 H60B 109.0 . . ?
C59 C60 H60A 109.0 . . ?
C61 C60 H60A 109.0 . . ?
H60B C60 H60A 107.8 . . ?
C60 C61 H61B 109.5 . . ?
C60 C61 H61C 109.5 . . ?
H61B C61 H61C 109.5 . . ?
C60 C61 H61A 109.5 . . ?
H61B C61 H61A 109.5 . . ?
H61C C61 H61A 109.5 . . ?
C63 C62 N53 116.5(3) . . ?
C63 C62 H62A 108.2 . . ?
N53 C62 H62A 108.2 . . ?
C63 C62 H62B 108.2 . . ?
N53 C62 H62B 108.2 . . ?
H62A C62 H62B 107.3 . . ?
C62 C63 C64 110.3(3) . . ?
C62 C63 H63A 109.6 . . ?
C64 C63 H63A 109.6 . . ?
C62 C63 H63B 109.6 . . ?
C64 C63 H63B 109.6 . . ?
H63A C63 H63B 108.1 . . ?
C65 C64 C63 112.2(4) . . ?
C65 C64 H64A 109.2 . . ?
C63 C64 H64A 109.2 . . ?
C65 C64 H64B 109.2 . . ?
C63 C64 H64B 109.2 . . ?
H64A C64 H64B 107.9 . . ?
C64 C65 H65A 109.5 . . ?
C64 C65 H65C 109.5 . . ?
H65A C65 H65C 109.5 . . ?
C64 C65 H65B 109.5 . . ?
H65A C65 H65B 109.5 . . ?
H65C C65 H65B 109.5 . . ?
N53 C66 C67 115.3(3) . . ?
N53 C66 H66A 108.5 . . ?
C67 C66 H66A 108.5 . . ?
N53 C66 H66B 108.5 . . ?
C67 C66 H66B 108.5 . . ?
H66A C66 H66B 107.5 . . ?
C68 C67 C66 110.0(3) . . ?
C68 C67 H67A 109.7 . . ?
C66 C67 H67A 109.7 . . ?
C68 C67 H67B 109.7 . . ?
C66 C67 H67B 109.7 . . ?
H67A C67 H67B 108.2 . . ?
C67 C68 C69 112.8(4) . . ?
C67 C68 H68A 109.0 . . ?
C69 C68 H68A 109.0 . . ?
C67 C68 H68B 109.0 . . ?
C69 C68 H68B 109.0 . . ?
H68A C68 H68B 107.8 . . ?
C68 C69 H69A 109.5 . . ?
C68 C69 H69C 109.5 . . ?
H69A C69 H69C 109.5 . . ?
C68 C69 H69B 109.5 . . ?
H69A C69 H69B 109.5 . . ?
H69C C69 H69B 109.5 . . ?

loop_
_geom_bond_atom_site_label_1
_geom_bond_atom_site_label_2
_geom_bond_distance
_geom_bond_site_symmetry_2
_geom_bond_publ_flag
N1 O4 1.246(5) 1 ?
N1 O4 1.246(5) . ?
N1 O2 1.247(4) 1 ?
N1 O2 1.247(4) . ?
N1 O3 1.266(4) 1 ?
N1 O3 1.266(4) . ?
C5 C6 1.519(6) . ?
C5 H5B 0.9600 . ?
C5 H5C 0.9600 . ?
C5 H5A 0.9600 . ?
C6 C39 1.392(6) . ?
C6 C7 1.398(6) . ?
C7 C21 1.407(6) . ?
C7 C8 1.501(5) . ?
C8 N9 1.469(5) . ?
C8 H8A 0.9700 . ?
C8 H8B 0.9700 . ?
N9 C10 1.339(5) . ?
N9 H9 0.95(5) . ?
C10 O11 1.225(5) . ?
C10 C12 1.512(6) . ?
C12 C13 1.382(6) . ?
C12 C17 1.390(6) . ?
C13 C14 1.385(6) . ?
C13 H13 0.9300 . ?
C14 C15 1.373(6) . ?
C14 H14 0.9300 . ?
C15 C16 1.379(6) . ?
C15 H15 0.9300 . ?
C16 C17 1.387(6) . ?
C16 H16 0.9300 . ?
C17 N18 1.465(6) . ?
N18 O19 1.218(5) . ?
N18 O20 1.223(5) . ?
C21 C23 1.403(6) . ?
C21 C22 1.494(6) . ?
C22 H22C 0.9600 . ?
C22 H22A 0.9600 . ?
C22 H22B 0.9600 . ?
C23 C37 1.385(6) . ?
C23 C24 1.525(6) . ?
C24 N25 1.465(5) . ?
C24 H24A 0.9700 . ?
C24 H24B 0.9700 . ?
N25 C26 1.336(5) . ?
N25 H25 0.83(4) . ?
C26 O27 1.236(5) . ?
C26 C28 1.496(6) . ?
C28 C33 1.392(6) . ?
C28 C29 1.392(6) . ?
C29 C30 1.364(6) . ?
C29 H29 0.9300 . ?
C30 C31 1.384(6) . ?
C30 H30 0.9300 . ?
C31 C32 1.388(6) . ?
C31 H31 0.9300 . ?
C32 C33 1.372(6) . ?
C32 H32 0.9300 . ?
C33 N34 1.473(5) . ?
N34 O36 1.222(4) . ?
N34 O35 1.223(4) . ?
C37 C39 1.416(6) . ?
C37 C38 1.515(6) . ?
C38 H38A 0.9600 . ?
C38 H38B 0.9600 . ?
C38 H38C 0.9600 . ?
C39 C40 1.485(6) . ?
C40 N41 1.462(5) . ?
C40 H40A 0.9700 . ?
C40 H40B 0.9700 . ?
N41 C42 1.323(5) . ?
N41 H41 0.85(5) . ?
C42 O43 1.221(5) 1 ?
C42 O43 1.221(5) . ?
C42 C44 1.517(6) . ?
C44 C49 1.361(6) . ?
C44 C45 1.428(6) . ?
C45 C46 1.367(7) . ?
C45 H45 0.9300 . ?
C46 C47 1.392(7) . ?
C46 H46 0.9300 . ?
C47 C48 1.379(7) . ?
C47 H47 0.9300 . ?
C48 C49 1.403(6) . ?
C48 H48 0.9300 . ?
C49 N50 1.446(6) . ?
N50 O51 1.229(5) . ?
N50 O52 1.250(5) . ?
N53 C66 1.510(5) . ?
N53 C54 1.514(5) . ?
N53 C62 1.524(5) . ?
N53 C58 1.531(5) . ?
C54 C55 1.519(6) . ?
C54 H54B 0.9700 . ?
C54 H54A 0.9700 . ?
C55 C56 1.512(6) . ?
C55 H55B 0.9700 . ?
C55 H55A 0.9700 . ?
C56 C57 1.509(6) . ?
C56 H56A 0.9700 . ?
C56 H56B 0.9700 . ?
C57 H57B 0.9600 . ?
C57 H57C 0.9600 . ?
C57 H57A 0.9600 . ?
C58 C59 1.503(6) . ?
C58 H58A 0.9700 . ?
C58 H58B 0.9700 . ?
C59 C60 1.518(6) . ?
C59 H59A 0.9700 . ?
C59 H59B 0.9700 . ?
C60 C61 1.520(6) . ?
C60 H60B 0.9700 . ?
C60 H60A 0.9700 . ?
C61 H61B 0.9600 . ?
C61 H61C 0.9600 . ?
C61 H61A 0.9600 . ?
C62 C63 1.504(6) . ?
C62 H62A 0.9700 . ?
C62 H62B 0.9700 . ?
C63 C64 1.527(6) . ?
C63 H63A 0.9700 . ?
C63 H63B 0.9700 . ?
C64 C65 1.515(6) . ?
C64 H64A 0.9700 . ?
C64 H64B 0.9700 . ?
C65 H65A 0.9600 . ?
C65 H65C 0.9600 . ?
C65 H65B 0.9600 . ?
C66 C67 1.533(5) . ?
C66 H66A 0.9700 . ?
C66 H66B 0.9700 . ?
C67 C68 1.509(6) . ?
C67 H67A 0.9700 . ?
C67 H67B 0.9700 . ?
C68 C69 1.510(6) . ?
C68 H68A 0.9700 . ?
C68 H68B 0.9700 . ?
C69 H69A 0.9600 . ?
C69 H69C 0.9600 . ?
C69 H69B 0.9600 . ?

loop_
_geom_hbond_atom_site_label_D
_geom_hbond_atom_site_label_H
_geom_hbond_atom_site_label_A
_geom_hbond_distance_DH
_geom_hbond_distance_HA
_geom_hbond_distance_DA
_geom_hbond_angle_DHA
_geom_hbond_site_symmetry_A
N9 H9 O4 0.95(5) 2.12(5) 3.036(5) 161(4) 1
N25 H25 O2 0.83(4) 2.14(4) 2.943(5) 162(4) 1
N41 H41 O3 0.85(5) 2.14(6) 2.982(5) 169(5) 1
C13 H13 O3 0.93 2.55 3.437(5) 158.8 1
C29 H29 O2 0.93 2.51 3.247(5) 136.5 1
C32 H32 O43 0.93 2.36 3.260(5) 163.3 1_455
C54 H54A O27 0.97 2.37 3.183(5) 141.0 2_565
C62 H62A O27 0.97 2.44 3.319(5) 150.0 2_565
C62 H62B O35 0.97 2.54 3.199(5) 124.8 2_565
C58 H58A O43 0.97 2.24 3.182(5) 163.7 1
C65 H65A O35 0.96 2.56 3.403(5) 146.6 1_655
C59 H59A O19 0.97 2.57 3.457(6) 152.2 1_565
C66 H66A O11 0.97 2.43 3.154(5) 130.9 1_565
C68 H68A O20 0.97 2.52 3.468(6) 165.5 1_565
C57 H57C O36 0.96 2.53 3.438(6) 157.0 1_665
